data_4519352
loop_
_publ_author_name
'Ashfaq, Muhammad'
'Tahir, Muhammad Nawaz'
'Muhammad, Shabbir'
'Munawar, Khurram Shahzad'
'Ali, Saqib'
'Ahmed, Gulzar'
'Al-Sehemi, Abdullah G'
'Alarfaji, Saleh S.'
'Ibraheem Khan, Muhammad Ehtisham'

_publ_section_title
;
 Shedding Light on the Synthesis, Crystal Structure, Characterization, and
 Computational Study of Optoelectronic Properties and Bioactivity of Imine
 derivatives.
;
_journal_issue 6
_journal_name_full 'ACS omega'
_journal_page_first 5217
_journal_page_last 5230
_journal_paper_doi 10.1021/acsomega.1c06325
_journal_volume 7
_journal_year 2022
_chemical_formula_iupac 'C15 H15 N O'
_chemical_formula_moiety 'C15 H15 N O'
_chemical_formula_sum 'C15 H15 N O'
_chemical_formula_weight 225.28
_chemical_name_systematic
;
(E)-4-(((2,4-dimethylphenyl)imino)methyl)phenol
;
_space_group_crystal_system orthorhombic
_space_group_IT_number 29
_space_group_name_Hall 'P 2c -2ac'
_space_group_name_H-M_alt 'P c a 21'
_atom_sites_solution_hydrogens geom
_atom_sites_solution_primary direct
_atom_sites_solution_secondary difmap
_audit_creation_method SHELXL-2018/3
_cell_angle_alpha 90
_cell_angle_beta 90
_cell_angle_gamma 90
_cell_formula_units_Z 4
_cell_length_a 10.631(2)
_cell_length_b 13.873(3)
_cell_length_c 8.6997(15)
_cell_measurement_reflns_used 938
_cell_measurement_temperature 296(2)
_cell_measurement_theta_max 28.277
_cell_measurement_theta_min 2.414
_cell_volume 1283.1(4)
_computing_cell_refinement 'SAINT (Bruker, 2007)'
_computing_data_collection 'APEX2 (Bruker, 2007)'
_computing_data_reduction 'SAINT (Bruker, 2007)'
_computing_molecular_graphics 'ORTEP-3 for Windows (Farrugia, 1997) and PLATON (Spek, 2009)'
_computing_publication_material
;
WinGX (Farrugia, 1999) and PLATON (Spek, 2009)
;
_computing_structure_refinement 'SHELXL-2018/3  (Sheldrick, 2018)'
_computing_structure_solution 'SHELXS97 (Sheldrick, 2008)'
_diffrn_ambient_temperature 296(2)
_diffrn_detector_area_resol_mean 0.750
_diffrn_measured_fraction_theta_full 0.991
_diffrn_measured_fraction_theta_max 0.991
_diffrn_measurement_device_type 'Bruker Kappa APEXII CCD'
_diffrn_measurement_method \w
_diffrn_radiation_monochromator graphite
_diffrn_radiation_source 'fine-focus sealed tube'
_diffrn_radiation_type MoK\a
_diffrn_radiation_wavelength 0.71073
_diffrn_reflns_av_R_equivalents 0.0525
_diffrn_reflns_av_unetI/netI 0.0732
_diffrn_reflns_limit_h_max 13
_diffrn_reflns_limit_h_min -13
_diffrn_reflns_limit_k_max 16
_diffrn_reflns_limit_k_min -18
_diffrn_reflns_limit_l_max 11
_diffrn_reflns_limit_l_min -11
_diffrn_reflns_number 10600
_diffrn_reflns_theta_full 28.277
_diffrn_reflns_theta_max 28.277
_diffrn_reflns_theta_min 2.414
_diffrn_standards_number 0
_exptl_absorpt_coefficient_mu 0.073
_exptl_absorpt_correction_T_max 0.975
_exptl_absorpt_correction_T_min 0.930
_exptl_absorpt_correction_type multi-scan
_exptl_absorpt_process_details '(SADABS; Bruker, 2005)'
_exptl_crystal_colour colorless
_exptl_crystal_density_diffrn 1.166
_exptl_crystal_density_method 'not measured'
_exptl_crystal_description rod
_exptl_crystal_F_000 480
_exptl_crystal_size_max 0.42
_exptl_crystal_size_mid 0.24
_exptl_crystal_size_min 0.22
_refine_diff_density_max 0.193
_refine_diff_density_min -0.150
_refine_diff_density_rms 0.033
_refine_ls_goodness_of_fit_ref 1.004
_refine_ls_hydrogen_treatment mixed
_refine_ls_matrix_type full
_refine_ls_number_parameters 157
_refine_ls_number_reflns 1684
_refine_ls_number_restraints 1
_refine_ls_restrained_S_all 1.004
_refine_ls_R_factor_all 0.1173
_refine_ls_R_factor_gt 0.0538
_refine_ls_shift/su_max 0.000
_refine_ls_shift/su_mean 0.000
_refine_ls_structure_factor_coef Fsqd
_refine_ls_weighting_details 'w=1/[\s^2^(Fo^2^)+(0.0678P)^2^] where P=(Fo^2^+2Fc^2^)/3'
_refine_ls_weighting_scheme calc
_refine_ls_wR_factor_gt 0.1133
_refine_ls_wR_factor_ref 0.1359
_reflns_Friedel_coverage 0.758
_reflns_Friedel_fraction_full 0.936
_reflns_Friedel_fraction_max 0.861
_reflns_number_gt 938
_reflns_number_total 1684
_reflns_threshold_expression I>2\s(I)
_cod_data_source_file ao1c06325_si_002.cif
_cod_data_source_block DM4H
_cod_database_code 4519352
_shelx_shelxl_version_number 2018/3
_shelx_space_group_comment
;
The symmetry employed for this shelxl refinement is uniquely defined
by the following loop, which should always be used as a source of
symmetry information in preference to the above space-group names.
They are only intended as comments.
;

loop_
_space_group_symop_operation_xyz
'x, y, z'
'-x, -y, z+1/2'
'-x+1/2, y, z+1/2'
'x+1/2, -y, z'

loop_
_atom_site_label
_atom_site_type_symbol
_atom_site_fract_x
_atom_site_fract_y
_atom_site_fract_z
_atom_site_U_iso_or_equiv
_atom_site_adp_type
_atom_site_occupancy
_atom_site_site_symmetry_order
_atom_site_calc_flag
_atom_site_refinement_flags_posn
_atom_site_refinement_flags_adp
_atom_site_refinement_flags_occupancy
_atom_site_disorder_assembly
_atom_site_disorder_group
O1 O 0.9486(3) 0.6659(2) -0.0643(4) 0.0606(9) Uani 1 1 d . . . . .
H1 H 1.019(5) 0.683(4) -0.034(7) 0.091 Uiso 1 1 d . U . . .
N1 N 0.6676(3) 0.2648(2) 0.0725(4) 0.0484(9) Uani 1 1 d . . . . .
C1 C 0.6448(4) 0.1679(3) 0.1218(5) 0.0502(10) Uani 1 1 d . . . . .
C2 C 0.5441(4) 0.1478(3) 0.2193(5) 0.0555(11) Uani 1 1 d . . . . .
C3 C 0.5256(4) 0.0530(3) 0.2620(6) 0.0682(14) Uani 1 1 d . . . . .
H3 H 0.459623 0.038859 0.328459 0.082 Uiso 1 1 calc R U . . .
C4 C 0.6005(5) -0.0220(3) 0.2108(6) 0.0674(13) Uani 1 1 d . . . . .
C5 C 0.6985(5) 0.0000(3) 0.1139(6) 0.0724(14) Uani 1 1 d . . . . .
H5 H 0.750631 -0.048908 0.078062 0.087 Uiso 1 1 calc R U . . .
C6 C 0.7206(4) 0.0942(3) 0.0692(6) 0.0630(12) Uani 1 1 d . . . . .
H6 H 0.787027 0.108012 0.003229 0.076 Uiso 1 1 calc R U . . .
C7 C 0.4597(4) 0.2263(3) 0.2821(6) 0.0812(16) Uani 1 1 d . . . . .
H7A H 0.485330 0.287436 0.241067 0.122 Uiso 1 1 calc R U . . .
H7B H 0.374241 0.213494 0.252888 0.122 Uiso 1 1 calc R U . . .
H7C H 0.465996 0.227644 0.392137 0.122 Uiso 1 1 calc R U . . .
C8 C 0.5768(6) -0.1248(3) 0.2619(8) 0.108(2) Uani 1 1 d . . . . .
H8A H 0.504957 -0.126494 0.328718 0.163 Uiso 1 1 calc R U . . .
H8B H 0.561187 -0.164482 0.173540 0.163 Uiso 1 1 calc R U . . .
H8C H 0.649202 -0.148541 0.315868 0.163 Uiso 1 1 calc R U . . .
C9 C 0.7776(4) 0.2978(2) 0.0917(5) 0.0511(10) Uani 1 1 d . . . . .
H9 H 0.835004 0.257861 0.141361 0.061 Uiso 1 1 calc R U . . .
C10 C 0.8228(4) 0.3920(2) 0.0438(5) 0.0454(10) Uani 1 1 d . . . . .
C11 C 0.7597(4) 0.4500(2) -0.0613(5) 0.0495(10) Uani 1 1 d . . . . .
H11 H 0.687404 0.426938 -0.109022 0.059 Uiso 1 1 calc R U . . .
C12 C 0.8026(4) 0.5411(3) -0.0955(5) 0.0527(11) Uani 1 1 d . . . . .
H12 H 0.759536 0.579015 -0.166236 0.063 Uiso 1 1 calc R U . . .
C13 C 0.9101(4) 0.5764(3) -0.0247(5) 0.0488(11) Uani 1 1 d . . . . .
C14 C 0.9746(4) 0.5197(3) 0.0786(5) 0.0501(10) Uani 1 1 d . . . . .
H14 H 1.046261 0.543214 0.127109 0.060 Uiso 1 1 calc R U . . .
C15 C 0.9322(4) 0.4276(3) 0.1097(5) 0.0496(10) Uani 1 1 d . . . . .
H15 H 0.977983 0.388617 0.176329 0.060 Uiso 1 1 calc R U . . .

loop_
_atom_site_aniso_label
_atom_site_aniso_U_11
_atom_site_aniso_U_22
_atom_site_aniso_U_33
_atom_site_aniso_U_23
_atom_site_aniso_U_13
_atom_site_aniso_U_12
O1 0.066(2) 0.0453(17) 0.070(2) 0.0073(16) -0.0091(17) -0.0142(15)
N1 0.0430(19) 0.0444(18) 0.058(2) 0.0040(17) 0.0018(17) -0.0034(15)
C1 0.046(2) 0.048(2) 0.057(3) 0.009(2) -0.006(2) -0.008(2)
C2 0.052(3) 0.059(3) 0.056(3) 0.004(2) -0.004(2) -0.005(2)
C3 0.058(3) 0.075(3) 0.072(3) 0.015(3) -0.004(3) -0.021(3)
C4 0.075(4) 0.055(3) 0.073(3) 0.013(3) -0.012(3) -0.018(3)
C5 0.077(4) 0.047(3) 0.093(4) 0.007(3) -0.014(3) 0.003(2)
C6 0.057(3) 0.052(2) 0.080(3) 0.004(2) 0.010(3) -0.004(2)
C7 0.072(3) 0.093(4) 0.079(4) 0.011(3) 0.020(3) -0.006(3)
C8 0.129(5) 0.062(3) 0.134(5) 0.029(4) -0.025(4) -0.033(3)
C9 0.050(3) 0.047(2) 0.056(3) 0.004(2) 0.006(2) 0.0052(19)
C10 0.040(2) 0.045(2) 0.052(3) 0.004(2) 0.0024(19) -0.0026(18)
C11 0.045(2) 0.054(2) 0.050(2) 0.001(2) -0.004(2) -0.003(2)
C12 0.054(3) 0.052(3) 0.052(3) 0.005(2) -0.005(2) -0.004(2)
C13 0.050(3) 0.046(3) 0.050(3) 0.000(2) 0.003(2) -0.001(2)
C14 0.042(2) 0.056(2) 0.052(3) 0.004(2) -0.003(2) -0.0094(19)
C15 0.047(2) 0.052(2) 0.050(2) 0.007(2) -0.002(2) 0.0007(19)

loop_
_atom_type_symbol
_atom_type_description
_atom_type_scat_dispersion_real
_atom_type_scat_dispersion_imag
_atom_type_scat_source
C C 0.0033 0.0016 'International Tables Vol C Tables 4.2.6.8 and 6.1.1.4'
H H 0.0000 0.0000 'International Tables Vol C Tables 4.2.6.8 and 6.1.1.4'
N N 0.0061 0.0033 'International Tables Vol C Tables 4.2.6.8 and 6.1.1.4'
O O 0.0106 0.0060 'International Tables Vol C Tables 4.2.6.8 and 6.1.1.4'
F F 0.0171 0.0103 'International Tables Vol C Tables 4.2.6.8 and 6.1.1.4'

loop_
_geom_angle_atom_site_label_1
_geom_angle_atom_site_label_2
_geom_angle_atom_site_label_3
_geom_angle
_geom_angle_site_symmetry_1
_geom_angle_site_symmetry_3
_geom_angle_publ_flag
C13 O1 H1 117(4) . . ?
C9 N1 C1 117.1(3) . . ?
C6 C1 C2 120.2(4) . . ?
C6 C1 N1 119.8(4) . . ?
C2 C1 N1 120.0(4) . . ?
C3 C2 C1 117.6(4) . . ?
C3 C2 C7 120.2(4) . . ?
C1 C2 C7 122.1(4) . . ?
C2 C3 C4 123.2(4) . . ?
C2 C3 H3 118.4 . . ?
C4 C3 H3 118.4 . . ?
C5 C4 C3 117.8(4) . . ?
C5 C4 C8 121.0(5) . . ?
C3 C4 C8 121.2(5) . . ?
C4 C5 C6 120.7(4) . . ?
C4 C5 H5 119.6 . . ?
C6 C5 H5 119.6 . . ?
C1 C6 C5 120.5(4) . . ?
C1 C6 H6 119.8 . . ?
C5 C6 H6 119.8 . . ?
C2 C7 H7A 109.5 . . ?
C2 C7 H7B 109.5 . . ?
H7A C7 H7B 109.5 . . ?
C2 C7 H7C 109.5 . . ?
H7A C7 H7C 109.5 . . ?
H7B C7 H7C 109.5 . . ?
C4 C8 H8A 109.5 . . ?
C4 C8 H8B 109.5 . . ?
H8A C8 H8B 109.5 . . ?
C4 C8 H8C 109.5 . . ?
H8A C8 H8C 109.5 . . ?
H8B C8 H8C 109.5 . . ?
N1 C9 C10 126.3(4) . . ?
N1 C9 H9 116.9 . . ?
C10 C9 H9 116.9 . . ?
C15 C10 C11 118.0(3) . . ?
C15 C10 C9 118.6(4) . . ?
C11 C10 C9 123.4(4) . . ?
C12 C11 C10 120.9(4) . . ?
C12 C11 H11 119.5 . . ?
C10 C11 H11 119.5 . . ?
C11 C12 C13 120.1(4) . . ?
C11 C12 H12 120.0 . . ?
C13 C12 H12 120.0 . . ?
O1 C13 C14 122.7(4) . . ?
O1 C13 C12 117.4(4) . . ?
C14 C13 C12 119.9(4) . . ?
C13 C14 C15 119.6(4) . . ?
C13 C14 H14 120.2 . . ?
C15 C14 H14 120.2 . . ?
C14 C15 C10 121.5(4) . . ?
C14 C15 H15 119.3 . . ?
C10 C15 H15 119.3 . . ?

loop_
_geom_bond_atom_site_label_1
_geom_bond_atom_site_label_2
_geom_bond_distance
_geom_bond_site_symmetry_2
_geom_bond_publ_flag
O1 C13 1.352(4) . ?
O1 H1 0.82(5) . ?
N1 C9 1.267(5) . ?
N1 C1 1.432(5) . ?
C1 C6 1.380(5) . ?
C1 C2 1.393(6) . ?
C2 C3 1.381(6) . ?
C2 C7 1.513(6) . ?
C3 C4 1.384(6) . ?
C3 H3 0.9300 . ?
C4 C5 1.375(7) . ?
C4 C8 1.514(6) . ?
C5 C6 1.383(5) . ?
C5 H5 0.9300 . ?
C6 H6 0.9300 . ?
C7 H7A 0.9600 . ?
C7 H7B 0.9600 . ?
C7 H7C 0.9600 . ?
C8 H8A 0.9600 . ?
C8 H8B 0.9600 . ?
C8 H8C 0.9600 . ?
C9 C10 1.453(5) . ?
C9 H9 0.9300 . ?
C10 C15 1.388(5) . ?
C10 C11 1.391(5) . ?
C11 C12 1.376(5) . ?
C11 H11 0.9300 . ?
C12 C13 1.388(5) . ?
C12 H12 0.9300 . ?
C13 C14 1.378(6) . ?
C14 C15 1.381(5) . ?
C14 H14 0.9300 . ?
C15 H15 0.9300 . ?

loop_
_geom_hbond_atom_site_label_D
_geom_hbond_atom_site_label_H
_geom_hbond_atom_site_label_A
_geom_hbond_distance_DH
_geom_hbond_distance_HA
_geom_hbond_distance_DA
_geom_hbond_angle_DHA
_geom_hbond_site_symmetry_A
_geom_hbond_publ_flag
O1 H1 N1 0.82(5) 1.97(5) 2.786(4) 168(6) 4_565 yes

loop_
_geom_torsion_atom_site_label_1
_geom_torsion_atom_site_label_2
_geom_torsion_atom_site_label_3
_geom_torsion_atom_site_label_4
_geom_torsion
_geom_torsion_site_symmetry_1
_geom_torsion_site_symmetry_2
_geom_torsion_site_symmetry_3
_geom_torsion_site_symmetry_4
_geom_torsion_publ_flag
C9 N1 C1 C6 -53.9(5) . . . . ?
C9 N1 C1 C2 127.8(4) . . . . ?
C6 C1 C2 C3 1.1(6) . . . . ?
N1 C1 C2 C3 179.3(4) . . . . ?
C6 C1 C2 C7 178.9(4) . . . . ?
N1 C1 C2 C7 -2.8(6) . . . . ?
C1 C2 C3 C4 -1.1(7) . . . . ?
C7 C2 C3 C4 -179.0(5) . . . . ?
C2 C3 C4 C5 0.7(7) . . . . ?
C2 C3 C4 C8 179.6(5) . . . . ?
C3 C4 C5 C6 -0.3(7) . . . . ?
C8 C4 C5 C6 -179.2(5) . . . . ?
C2 C1 C6 C5 -0.7(7) . . . . ?
N1 C1 C6 C5 -179.0(4) . . . . ?
C4 C5 C6 C1 0.3(7) . . . . ?
C1 N1 C9 C10 176.9(4) . . . . ?
N1 C9 C10 C15 162.1(4) . . . . ?
N1 C9 C10 C11 -15.6(7) . . . . ?
C15 C10 C11 C12 -1.7(6) . . . . ?
C9 C10 C11 C12 176.0(4) . . . . ?
C10 C11 C12 C13 -0.2(6) . . . . ?
C11 C12 C13 O1 179.2(4) . . . . ?
C11 C12 C13 C14 0.8(6) . . . . ?
O1 C13 C14 C15 -177.8(4) . . . . ?
C12 C13 C14 C15 0.6(6) . . . . ?
C13 C14 C15 C10 -2.6(6) . . . . ?
C11 C10 C15 C14 3.2(6) . . . . ?
C9 C10 C15 C14 -174.7(4) . . . . ?
